data_9010532
loop_
_publ_author_name
'Hawthorne, F. C.'
'Oberti, R.'
'Sardone, N.'

_publ_section_title
;
 Sodium at the A site in clinoamphiboles: the effects of composition
 on patterns of order
 Sample: A2 - DJ102 N.4
;
_journal_name_full 'The Canadian Mineralogist'
_journal_page_first 577
_journal_page_last 593
_journal_volume 34
_journal_year 1996
_chemical_formula_sum 'Al1.6 Ca0.48 F1.16 Fe1.44 H0.84 K0.026 Mg2.42 Na2.364 O22.84 Si7.52 Ti0.02'
_chemical_name_mineral Fluoronyboite
_space_group_IT_number 12
_symmetry_space_group_name_Hall '-C 2y'
_symmetry_space_group_name_H-M 'C 1 2/m 1'
_cell_angle_alpha 90
_cell_angle_beta 104.08
_cell_angle_gamma 90
_cell_formula_units_Z 2
_cell_length_a 9.673
_cell_length_b 17.817
_cell_length_c 5.315
_cell_volume 888.488
_database_code_amcsd 0005487
_exptl_crystal_density_diffrn 3.205
_cod_original_formula_sum 'Ca.48 Na2.364 Mg2.42 Fe1.44 Al1.6 Ti.02 Si7.52 K.026 H.84 O22.84 F1.16'
_cod_database_code 9010532

loop_
_space_group_symop_operation_xyz
x,y,z
1/2+x,1/2+y,z
x,-y,z
1/2+x,1/2-y,z
-x,y,-z
1/2-x,1/2+y,-z
-x,-y,-z
1/2-x,1/2-y,-z

loop_
_atom_site_label
_atom_site_fract_x
_atom_site_fract_y
_atom_site_fract_z
_atom_site_occupancy
_atom_site_U_iso_or_equiv
_atom_site_type_symbol
_atom_site_attached_hydrogens
CaM4 0.00000 0.27810 0.50000 0.24000 0.01229 Ca 0
NaM4 0.00000 0.27810 0.50000 0.76000 0.01229 Na 0
MgM1 0.00000 0.09080 0.50000 0.77000 0.00735 Mg 0
FeM1 0.00000 0.09080 0.50000 0.23000 0.00735 Fe 0
AlM2 0.00000 0.17980 0.00000 0.56000 0.00722 Al 0
TiM2 0.00000 0.17980 0.00000 0.01000 0.00722 Ti 0
FeM2 0.00000 0.17980 0.00000 0.33000 0.00722 Fe 0
MgM2 0.00000 0.17980 0.00000 0.10000 0.00722 Mg 0
MgM3 0.00000 0.00000 0.00000 0.68000 0.00747 Mg 0
FeM3 0.00000 0.00000 0.00000 0.32000 0.00747 Fe 0
SiT1 0.28260 0.08690 0.29660 0.88000 0.00633 Si 0
AlT1 0.28260 0.08690 0.29660 0.12000 0.00633 Al 0
SiT2 0.29170 0.17320 0.80940 1.00000 0.00659 Si 0
NaAm 0.05520 0.50000 0.11860 0.24900 0.03648 Na 0
KAm 0.05520 0.50000 0.11860 0.00800 0.03648 K 0
NaA2 0.00000 0.48290 0.00000 0.17300 0.06586 Na 0
KA2 0.00000 0.48290 0.00000 0.00500 0.06586 K 0
H 0.20310 0.00000 0.76500 0.42000 0.01545 H 0
O1 0.10770 0.09080 0.20910 1.00000 0.00963 O 0
O2 0.11850 0.17190 0.74290 1.00000 0.00937 O 0
O-h3 0.10900 0.00000 0.70630 0.42000 0.01216 O 0
F3 0.10900 0.00000 0.70630 0.58000 0.01216 F 0
O4 0.36670 0.25260 0.79990 1.00000 0.01102 O 0
O5 0.35430 0.13400 0.09360 1.00000 0.01343 O 0
O6 0.34240 0.12030 0.59250 1.00000 0.01191 O 0
O7 0.33920 0.00000 0.29070 1.00000 0.01482 O 0

loop_
_cod_changelog_entry_id
_cod_changelog_entry_author
_cod_changelog_entry_date
_cod_changelog_entry_text
1
;cod-tools version 3.8.0
Id: cif_guess_AMCSD_atom_types 9581 2023-05-17 12:35:41Z saulius
;
2023-05-23T09:22:44+03:00
;Derived atom types and hydrogen counts
from atom names that follow the AMCSD naming convention
(Wat == water, O-H == hydroxyl).
;

loop_
_cod_related_entry_id
_cod_related_entry_database
_cod_related_entry_code
1 AMCSD 0005487
